data_2006120
loop_
_publ_author_name
'Gerhard Jany'
'Marina Gustafsson'
'Timo Repo'
'Martti Klinga'
'Markku Leskel\"a'

_publ_section_title
;
 2-(7,9-Diphenylcyclopenta[<i>a</i>]acenaphthadien-6b-yl)ethylbromide
;
_journal_issue 5
_journal_name_full 'Acta Crystallographica Section C'
_journal_page_first 644
_journal_page_last 646
_journal_paper_doi 10.1107/S0108270197000632
_journal_volume 53
_journal_year 1997
_chemical_formula_sum 'C29 H21 Br'
_chemical_formula_weight 449.37
_chemical_name_systematic
;
 2-(7,9-Diphenylcyclopenta[a]acenaphtadien-6b-yl)ethylbromide
;
_space_group_IT_number 61
_symmetry_cell_setting orthorhombic
_symmetry_space_group_name_Hall '-P 2ac 2ab'
_symmetry_space_group_name_H-M 'P b c a'
_audit_creation_method SHELXL-92
_cell_angle_alpha 90.00
_cell_angle_beta 90.00
_cell_angle_gamma 90.00
_cell_formula_units_Z 8
_cell_length_a 16.353(9)
_cell_length_b 30.264(9)
_cell_length_c 8.461(8)
_cell_measurement_reflns_used 25
_cell_measurement_temperature 193(2)
_cell_measurement_theta_max 10
_cell_measurement_theta_min 3
_cell_volume 4187(5)
_computing_cell_refinement TEXSAN
_computing_data_collection 'TEXSAN (Molecular Structure Corporation, 1993)'
_computing_data_reduction TEXSAN
_computing_molecular_graphics SHELXTL/PC
_computing_publication_material SHELXL-92
_computing_structure_refinement 'SHELXL-92 (Sheldrick, 1992)'
_computing_structure_solution 'SHELXTL/PC (Sheldrick, 1990)'
_diffrn_ambient_temperature 193(2)
_diffrn_measurement_device 'Rigaku AFC7S'
_diffrn_measurement_method \w
_diffrn_radiation_monochromator graphite
_diffrn_radiation_source 'fine-focus sealed tube'
_diffrn_radiation_type MoK\a
_diffrn_radiation_wavelength 0.71073
_diffrn_reflns_av_R_equivalents 0.0000
_diffrn_reflns_av_sigmaI/netI 0.0447
_diffrn_reflns_limit_h_max 19
_diffrn_reflns_limit_h_min 0
_diffrn_reflns_limit_k_max 35
_diffrn_reflns_limit_k_min 0
_diffrn_reflns_limit_l_max 10
_diffrn_reflns_limit_l_min 0
_diffrn_reflns_number 2913
_diffrn_reflns_theta_max 25.02
_diffrn_reflns_theta_min 2.58
_diffrn_standards_decay_% <2
_diffrn_standards_interval_count 200
_diffrn_standards_number 3
_exptl_absorpt_coefficient_mu 1.977
_exptl_absorpt_correction_T_max 1.000
_exptl_absorpt_correction_T_min 0.772
_exptl_absorpt_correction_type '\y scan (North, Phillips & Mathews, 1968)'
_exptl_crystal_colour yellow
_exptl_crystal_density_diffrn 1.426
_exptl_crystal_density_method none
_exptl_crystal_description prism
_exptl_crystal_F_000 1840
_exptl_crystal_size_max 0.5
_exptl_crystal_size_mid 0.5
_exptl_crystal_size_min 0.4
_refine_diff_density_max 1.060
_refine_diff_density_min -1.148
_refine_ls_extinction_method none
_refine_ls_goodness_of_fit_all 1.119
_refine_ls_goodness_of_fit_obs 1.188
_refine_ls_hydrogen_treatment 'H atoms riding'
_refine_ls_matrix_type full
_refine_ls_number_parameters 271
_refine_ls_number_reflns 2869
_refine_ls_number_restraints 0
_refine_ls_restrained_S_all 1.400
_refine_ls_restrained_S_obs 1.188
_refine_ls_R_factor_all 0.1290
_refine_ls_R_factor_obs .0712
_refine_ls_shift/esd_max 0.005
_refine_ls_shift/esd_mean 0.001
_refine_ls_structure_factor_coef Fsqd
_refine_ls_weighting_details 'w = 1/[\s^2^(Fo^2^)+(0.1120P)^2^+10.8000P] where P=(Fo^2^+2Fc^2^)/3'
_refine_ls_weighting_scheme calc
_refine_ls_wR_factor_all 0.2757
_refine_ls_wR_factor_obs .1871
_reflns_number_observed 1936
_reflns_number_total 2913
_reflns_observed_criterion >2sigma(I)
_cod_data_source_file ha1185.cif
_cod_data_source_block ja4
_cod_depositor_comments
;
The following automatic conversions were performed:

'_refine_ls_weighting_scheme' value 'calc w =
1/[\s^2^(Fo^2^)+(0.1120P)^2^+10.8000P] where P=(Fo^2^+2Fc^2^)/3' was
changed to 'calc'. New tag '_refine_ls_weighting_details' was
created. The value of the new tag was set to 'w =
1/[\s^2^(Fo^2^)+(0.1120P)^2^+10.8000P] where P=(Fo^2^+2Fc^2^)/3'.

Automatic conversion script
Id: cif_fix_values 3143 2015-03-26 13:38:13Z robertas 
;
_cod_database_code 2006120

loop_
_symmetry_equiv_pos_as_xyz
'x, y, z'
'-x+1/2, -y, z+1/2'
'-x, y+1/2, -z+1/2'
'x+1/2, -y+1/2, -z'
'-x, -y, -z'
'x-1/2, y, -z-1/2'
'x, -y-1/2, z-1/2'
'-x-1/2, y-1/2, z'

loop_
_atom_site_aniso_label
_atom_site_aniso_U_11
_atom_site_aniso_U_22
_atom_site_aniso_U_33
_atom_site_aniso_U_12
_atom_site_aniso_U_13
_atom_site_aniso_U_23
Br .0623(6) .0865(7) .0560(5) -.0199(5) .0003(5) .0147(4)
C1 .041(4) .081(6) .056(5) .007(4) .004(4) .021(4)
C2 .031(3) .076(5) .037(4) -.012(4) .001(3) -.001(4)
C3 .032(3) .064(5) .026(3) .004(3) .004(3) .001(3)
C4 .036(4) .061(5) .032(3) .005(3) -.001(3) .001(3)
C5 .037(4) .054(4) .038(4) .000(3) -.005(3) .003(3)
C6 .032(3) .060(4) .031(3) -.002(3) .004(3) .007(3)
C7 .032(4) .066(5) .030(3) -.007(3) -.010(3) .000(3)
C8 .029(3) .072(5) .029(4) .001(3) .009(3) .002(3)
C9 .036(4) .096(6) .030(3) .008(4) .004(4) .001(4)
C10 .030(4) .131(8) .033(4) .000(5) -.008(4) .012(5)
C11 .045(5) .107(7) .041(4) .020(5) .003(4) .022(5)
C12 .046(5) .075(6) .069(6) .008(4) .011(5) .031(5)
C13 .047(4) .060(5) .074(6) .009(4) .009(5) .001(4)
C14 .041(4) .051(5) .058(5) -.005(3) .004(4) -.002(4)
C15 .025(3) .065(5) .035(4) .004(3) .006(3) .013(3)
C16 .029(3) .074(5) .034(3) .007(3) .008(3) .016(3)
C17 .032(4) .080(6) .047(4) .004(4) .008(4) .017(4)
C18 .038(4) .062(5) .034(4) .003(4) .000(3) .007(3)
C19 .037(4) .075(5) .034(4) .001(4) -.003(3) .001(4)
C20 .041(4) .078(6) .048(4) .001(4) -.014(4) -.001(4)
C21 .060(5) .083(6) .034(4) -.009(4) -.007(4) -.009(4)
C22 .045(4) .079(6) .035(4) .002(4) .004(4) -.008(4)
C23 .037(4) .072(5) .041(4) -.004(4) -.002(4) -.003(4)
C24 .042(4) .060(4) .033(3) -.002(3) .004(3) .005(4)
C25 .043(4) .068(5) .040(4) .001(4) .008(4) .002(4)
C26 .054(5) .082(6) .053(5) .007(4) .018(5) .011(5)
C27 .072(6) .065(5) .046(4) .014(5) .015(5) .000(4)
C28 .066(5) .068(5) .040(4) .000(4) -.007(4) -.008(4)
C29 .046(4) .075(5) .035(4) .005(4) -.003(4) -.001(4)

loop_
_atom_site_label
_atom_site_fract_x
_atom_site_fract_y
_atom_site_fract_z
_atom_site_U_iso_or_equiv
_atom_site_thermal_displace_type
_atom_site_calc_flag
_atom_site_refinement_flags
_atom_site_occupancy
_atom_site_disorder_group
_atom_site_type_symbol
Br .64309(6) .21722(3) .18760(10) .0683(4) Uani d . 1 . Br
C1 .5568(5) .1845(3) .2901(10) .060(2) Uani d . 1 . C
H1A .5373(5) .2012(3) .3833(10) .080 Uiso calc R 1 . H
H1B .5103(5) .1811(3) .2161(10) .104 Uiso calc R 1 . H
C2 .5859(4) .1392(3) .3423(8) .048(2) Uani d . 1 . C
H2A .6365(4) .1426(3) .4053(8) .063 Uiso calc R 1 . H
H2B .5996(4) .1215(3) .2475(8) .063 Uiso calc R 1 . H
C3 .5204(4) .1129(2) .4444(8) .041(2) Uani d . 1 . C
C4 .4361(4) .1167(2) .3742(8) .043(2) Uani d . 1 . C
C5 .3920(4) .1434(2) .4708(8) .043(2) Uani d . 1 . C
H5A .3381(4) .1532(2) .4482(8) .055 Uiso calc R 1 . H
C6 .4373(4) .1552(2) .6142(8) .041(2) Uani d . 1 . C
C7 .5131(4) .1366(2) .6036(8) .043(2) Uani d . 1 . C
C8 .5736(4) .1182(3) .7133(8) .043(2) Uani d . 1 . C
C9 .6057(5) .1293(3) .8557(8) .054(2) Uani d . 1 . C
H9A .5936(5) .1570(3) .9029(8) .070 Uiso calc R 1 . H
C10 .6578(4) .0984(4) .9328(9) .064(3) Uani d . 1 . C
H10A .6813(4) .1067(4) 1.0312(9) .084 Uiso calc R 1 . H
C11 .6760(5) .0580(3) .8738(10) .064(2) Uani d . 1 . C
H11A .7096(5) .0382(3) .9322(10) .084 Uiso calc R 1 . H
C12 .6568(5) .0047(3) .6434(11) .063(2) Uani d . 1 . C
H12A .6887(5) -.0178(3) .6921(11) .082 Uiso calc R 1 . H
C13 .6246(5) -.0030(3) .5004(12) .060(2) Uani d . 1 . C
H13A .6338(5) -.0308(3) .4512(12) .078 Uiso calc R 1 . H
C14 .5767(4) .0295(2) .4201(10) .050(2) Uani d . 1 . C
H14A .5556(4) .0238(2) .3175(10) .065 Uiso calc R 1 . H
C15 .5616(4) .0694(2) .4941(8) .042(2) Uani d . 1 . C
C16 .5952(4) .0767(3) .6454(8) .046(2) Uani d . 1 . C
C17 .6448(4) .0453(3) .7249(9) .053(2) Uani d . 1 . C
C18 .4101(4) .0995(2) .2206(8) .045(2) Uani d . 1 . C
C19 .3280(5) .1037(3) .1721(8) .049(2) Uani d . 1 . C
H19A .2907(5) .1198(3) .2361(8) .063 Uiso calc R 1 . H
C20 .3012(5) .0849(3) .0338(9) .056(2) Uani d . 1 . C
H20A .2454(5) .0876(3) .0045(9) .072 Uiso calc R 1 . H
C21 .3547(5) .0621(3) -.0634(9) .059(2) Uani d . 1 . C
H21A .3359(5) .0492(3) -.1591(9) .076 Uiso calc R 1 . H
C22 .4348(5) .0583(3) -.0199(8) .053(2) Uani d . 1 . C
H22A .4721(5) .0431(3) -.0865(8) .069 Uiso calc R 1 . H
C23 .4620(5) .0766(3) .1206(8) .050(2) Uani d . 1 . C
H23A .5178(5) .0733(3) .1492(8) .065 Uiso calc R 1 . H
C24 .4011(4) .1794(2) .7491(8) .045(2) Uani d . 1 . C
C25 .3179(5) .1758(3) .7835(9) .050(2) Uani d . 1 . C
H25A .2840(5) .1578(3) .7190(9) .065 Uiso calc R 1 . H
C26 .2843(5) .1980(3) .9095(10) .063(2) Uani d . 1 . C
H26A .2275(5) .1956(3) .9312(10) .082 Uiso calc R 1 . H
C27 .3340(6) .2239(3) 1.0050(10) .061(2) Uani d . 1 . C
H27A .3110(6) .2387(3) 1.0936(10) .079 Uiso calc R 1 . H
C28 .4155(6) .2283(3) .9731(9) .058(2) Uani d . 1 . C
H28A .4486(6) .2467(3) 1.0377(9) .075 Uiso calc R 1 . H
C29 .4496(5) .2060(3) .8466(8) .052(2) Uani d . 1 . C
H29A .5064(5) .2088(3) .8256(8) .068 Uiso calc R 1 . H

loop_
_atom_type_symbol
_atom_type_description
_atom_type_scat_dispersion_real
_atom_type_scat_dispersion_imag
_atom_type_scat_source
C C 0.0033 0.0016 'International Tables Vol C Tables 4.2.6.8 and 6.1.1.4'
H H 0.0000 0.0000 'International Tables Vol C Tables 4.2.6.8 and 6.1.1.4'
Br Br -0.2901 2.4595 'International Tables Vol C Tables 4.2.6.8 and 6.1.1.4'

loop_
_geom_angle_atom_site_label_1
_geom_angle_atom_site_label_2
_geom_angle_atom_site_label_3
_geom_angle
_geom_angle_publ_flag
C2 C1 Br 111.4(5) ?
C2 C1 H1A 109.3 ?
Br C1 H1A 109.3 ?
C2 C1 H1B 109.3 ?
Br C1 H1B 109.3 ?
H1A C1 H1B 108.0 ?
C1 C2 C3 113.5(6) ?
C1 C2 H2A 108.9 ?
C3 C2 H2A 108.9 ?
C1 C2 H2B 108.9 ?
C3 C2 H2B 108.9 ?
H2A C2 H2B 107.7 ?
C4 C3 C7 103.9(6) ?
C4 C3 C15 125.0(6) ?
C7 C3 C15 101.2(5) ?
C4 C3 C2 111.4(6) yes
C7 C3 C2 107.4(6) yes
C15 C3 C2 106.4(5) yes
C5 C4 C18 126.4(6) ?
C5 C4 C3 107.1(6) ?
C18 C4 C3 126.1(6) ?
C4 C5 C6 112.0(6) ?
C4 C5 H5A 124.0 ?
C6 C5 H5A 124.0 ?
C7 C6 C5 107.7(6) ?
C7 C6 C24 128.3(6) ?
C5 C6 C24 123.8(6) ?
C6 C7 C8 136.7(6) ?
C6 C7 C3 108.8(6) ?
C8 C7 C3 109.1(6) ?
C9 C8 C16 118.6(7) ?
C9 C8 C7 136.9(7) ?
C16 C8 C7 104.3(6) ?
C8 C9 C10 118.5(8) ?
C8 C9 H9A 120.7 ?
C10 C9 H9A 120.7 ?
C11 C10 C9 123.8(8) ?
C11 C10 H10A 118.1 ?
C9 C10 H10A 118.1 ?
C10 C11 C17 119.6(8) ?
C10 C11 H11A 120.2 ?
C17 C11 H11A 120.2 ?
C13 C12 C17 122.2(8) ?
C13 C12 H12A 118.9 ?
C17 C12 H12A 118.9 ?
C12 C13 C14 121.7(8) ?
C12 C13 H13A 119.1 ?
C14 C13 H13A 119.1 ?
C15 C14 C13 118.9(7) ?
C15 C14 H14A 120.5 ?
C13 C14 H14A 120.5 ?
C14 C15 C16 118.6(7) ?
C14 C15 C3 134.6(6) ?
C16 C15 C3 106.5(6) ?
C15 C16 C17 123.2(7) ?
C15 C16 C8 114.0(6) ?
C17 C16 C8 122.8(7) ?
C11 C17 C16 116.6(8) ?
C11 C17 C12 128.0(8) ?
C16 C17 C12 115.3(7) ?
C23 C18 C19 116.8(6) ?
C23 C18 C4 122.9(6) ?
C19 C18 C4 120.2(7) ?
C20 C19 C18 121.0(7) ?
C20 C19 H19A 119.5 ?
C18 C19 H19A 119.5 ?
C19 C20 C21 120.7(7) ?
C19 C20 H20A 119.6 ?
C21 C20 H20A 119.6 ?
C22 C21 C20 119.2(7) ?
C22 C21 H21A 120.4 ?
C20 C21 H21A 120.4 ?
C21 C22 C23 120.4(8) ?
C21 C22 H22A 119.8 ?
C23 C22 H22A 119.8 ?
C18 C23 C22 121.8(7) ?
C18 C23 H23A 119.1 ?
C22 C23 H23A 119.1 ?
C25 C24 C29 118.2(7) ?
C25 C24 C6 120.9(7) ?
C29 C24 C6 120.9(7) ?
C26 C25 C24 121.0(8) ?
C26 C25 H25A 119.5 ?
C24 C25 H25A 119.5 ?
C25 C26 C27 119.5(8) ?
C25 C26 H26A 120.2 ?
C27 C26 H26A 120.2 ?
C28 C27 C26 120.8(8) ?
C28 C27 H27A 119.6 ?
C26 C27 H27A 119.6 ?
C27 C28 C29 119.8(8) ?
C27 C28 H28A 120.1 ?
C29 C28 H28A 120.1 ?
C28 C29 C24 120.7(8) ?
C28 C29 H29A 119.7 ?
C24 C29 H29A 119.7 ?

loop_
_geom_bond_atom_site_label_1
_geom_bond_atom_site_label_2
_geom_bond_site_symmetry_2
_geom_bond_distance
_geom_bond_publ_flag
Br C1 . 1.930(8) yes
C1 C2 . 1.518(11) yes
C1 H1A . .99 ?
C1 H1B . .99 ?
C2 C3 . 1.589(9) yes
C2 H2A . .99 ?
C2 H2B . .99 ?
C3 C4 . 1.507(9) yes
C3 C7 . 1.529(9) yes
C3 C15 . 1.538(10) yes
C4 C5 . 1.356(10) ?
C4 C18 . 1.464(10) yes
C5 C6 . 1.467(9) ?
C5 H5A . .95 ?
C6 C7 . 1.364(10) ?
C6 C24 . 1.478(10) yes
C7 C8 . 1.465(10) ?
C8 C9 . 1.356(10) ?
C8 C16 . 1.426(10) ?
C9 C10 . 1.423(11) ?
C9 H9A . .95 ?
C10 C11 . 1.356(12) ?
C10 H10A . .95 ?
C11 C17 . 1.412(12) ?
C11 H11A . .95 ?
C12 C13 . 1.340(13) yes
C12 C17 . 1.423(12) ?
C12 H12A . .95 ?
C13 C14 . 1.429(11) yes
C13 H13A . .95 ?
C14 C15 . 1.382(10) ?
C14 H14A . .95 ?
C15 C16 . 1.411(9) ?
C16 C17 . 1.418(10) ?
C18 C23 . 1.384(10) ?
C18 C19 . 1.409(10) ?
C19 C20 . 1.373(10) ?
C19 H19A . .95 ?
C20 C21 . 1.384(11) ?
C20 H20A . .95 ?
C21 C22 . 1.365(11) ?
C21 H21A . .95 ?
C22 C23 . 1.384(10) ?
C22 H22A . .95 ?
C23 H23A . .95 ?
C24 C25 . 1.396(10) ?
C24 C29 . 1.400(10) ?
C25 C26 . 1.374(11) ?
C25 H25A . .95 ?
C26 C27 . 1.388(12) ?
C26 H26A . .95 ?
C27 C28 . 1.367(12) ?
C27 H27A . .95 ?
C28 C29 . 1.383(11) ?
C28 H28A . .95 ?
C29 H29A . .95 ?

loop_
_geom_torsion_atom_site_label_1
_geom_torsion_atom_site_label_2
_geom_torsion_atom_site_label_3
_geom_torsion_atom_site_label_4
_geom_torsion
Br C1 C2 C3 173.4(5)
C1 C2 C3 C4 43.8(8)
C1 C2 C3 C7 -69.3(8)
C1 C2 C3 C15 -177.0(6)
C7 C3 C4 C5 6.8(8)
C15 C3 C4 C5 121.5(7)
C2 C3 C4 C5 -108.5(7)
C7 C3 C4 C18 179.8(7)
C15 C3 C4 C18 -65.5(10)
C2 C3 C4 C18 64.5(9)
C18 C4 C5 C6 -178.8(7)
C3 C4 C5 C6 -5.8(8)
C4 C5 C6 C7 2.2(8)
C4 C5 C6 C24 -172.4(7)
C5 C6 C7 C8 -147.6(8)
C24 C6 C7 C8 26.6(14)
C5 C6 C7 C3 2.4(8)
C24 C6 C7 C3 176.6(7)
C4 C3 C7 C6 -5.6(8)
C15 C3 C7 C6 -136.3(6)
C2 C3 C7 C6 112.5(7)
C4 C3 C7 C8 153.1(6)
C15 C3 C7 C8 22.5(7)
C2 C3 C7 C8 -88.8(7)
C6 C7 C8 C9 -43.3(15)
C3 C7 C8 C9 166.7(8)
C6 C7 C8 C16 131.1(9)
C3 C7 C8 C16 -18.9(7)
C16 C8 C9 C10 -1.6(10)
C7 C8 C9 C10 172.3(8)
C8 C9 C10 C11 -1.6(12)
C9 C10 C11 C17 2.4(13)
C17 C12 C13 C14 0.7(13)
C12 C13 C14 C15 -1.8(12)
C13 C14 C15 C16 1.0(10)
C13 C14 C15 C3 174.1(7)
C4 C3 C15 C14 52.9(11)
C7 C3 C15 C14 168.8(8)
C2 C3 C15 C14 -79.1(9)
C4 C3 C15 C16 -133.5(7)
C7 C3 C15 C16 -17.5(7)
C2 C3 C15 C16 94.5(6)
C14 C15 C16 C17 0.8(10)
C3 C15 C16 C17 -174.1(6)
C14 C15 C16 C8 -177.9(6)
C3 C15 C16 C8 7.2(8)
C9 C8 C16 C15 -177.2(6)
C7 C8 C16 C15 7.1(8)
C9 C8 C16 C17 4.1(10)
C7 C8 C16 C17 -171.6(6)
C10 C11 C17 C16 0.1(11)
C10 C11 C17 C12 179.9(8)
C15 C16 C17 C11 178.1(7)
C8 C16 C17 C11 -3.3(10)
C15 C16 C17 C12 -1.8(10)
C8 C16 C17 C12 176.8(7)
C13 C12 C17 C11 -178.8(8)
C13 C12 C17 C16 1.0(11)
C5 C4 C18 C23 172.4(8)
C3 C4 C18 C23 0.7(12)
C5 C4 C18 C19 -11.1(12)
C3 C4 C18 C19 177.2(7)
C23 C18 C19 C20 1.5(11)
C4 C18 C19 C20 -175.2(7)
C18 C19 C20 C21 -1.4(12)
C19 C20 C21 C22 0.2(13)
C20 C21 C22 C23 0.8(13)
C19 C18 C23 C22 -0.5(11)
C4 C18 C23 C22 176.1(7)
C21 C22 C23 C18 -0.6(13)
C7 C6 C24 C25 -144.6(8)
C5 C6 C24 C25 28.8(11)
C7 C6 C24 C29 34.7(11)
C5 C6 C24 C29 -151.9(7)
C29 C24 C25 C26 0.2(11)
C6 C24 C25 C26 179.5(7)
C24 C25 C26 C27 -0.7(12)
C25 C26 C27 C28 1.4(13)
C26 C27 C28 C29 -1.5(13)
C27 C28 C29 C24 1.0(12)
C25 C24 C29 C28 -0.3(11)
C6 C24 C29 C28 -179.6(7)
